data_7211243
loop_
_publ_author_name
'Guo, Xianmin'
'Guo, Huadong'
'Zou, Hengye'
'Qi, Yanjuan'
'Chen, Ruizhan'

_publ_section_title
;
 Five new coordination polymers based on a semi-rigid dicarboxylic acid
 and versatile N-donor ligands: synthesis, characterization and properties
;
_journal_issue 44
_journal_name_full CrystEngComm
_journal_page_first 9112
_journal_paper_doi 10.1039/c3ce41623b
_journal_volume 15
_journal_year 2013
_chemical_formula_moiety 'C30 H28 N4 Ni O7'
_chemical_formula_sum 'C30 H28 N4 Ni O7'
_chemical_formula_weight 615.27
_chemical_melting_point ?
_chemical_name_systematic
;
?
;
_space_group_IT_number 9
_symmetry_cell_setting monoclinic
_symmetry_space_group_name_Hall 'C -2yc'
_symmetry_space_group_name_H-M 'C 1 c 1'
_atom_sites_solution_hydrogens geom
_atom_sites_solution_primary direct
_atom_sites_solution_secondary difmap
_audit_creation_method SHELXL-97
_cell_angle_alpha 90.00
_cell_angle_beta 110.8820(10)
_cell_angle_gamma 90.00
_cell_formula_units_Z 4
_cell_length_a 8.7642(6)
_cell_length_b 31.696(2)
_cell_length_c 10.7597(7)
_cell_measurement_reflns_used 4460
_cell_measurement_temperature 293(2)
_cell_measurement_theta_max 26.02
_cell_measurement_theta_min 1.61
_cell_volume 2792.6(3)
_computing_cell_refinement 'Bruker SMART'
_computing_data_collection 'Bruker SMART'
_computing_data_reduction 'Bruker SAINT'
_computing_molecular_graphics SHELXP-97
_computing_publication_material SHELXTL
_computing_structure_refinement 'SHELXL-97 (Sheldrick, 1997)'
_computing_structure_solution 'SHELXS-97 (Sheldrick, 1990)'
_diffrn_ambient_temperature 293(2)
_diffrn_detector_area_resol_mean 9.00cm
_diffrn_measured_fraction_theta_full 0.996
_diffrn_measured_fraction_theta_max 0.996
_diffrn_measurement_device_type 'CCD area detector'
_diffrn_measurement_method 'phi and omega scans'
_diffrn_radiation_monochromator graphite
_diffrn_radiation_source 'fine-focus sealed tube'
_diffrn_radiation_type MoK\a
_diffrn_radiation_wavelength 0.71073
_diffrn_reflns_av_R_equivalents 0.0227
_diffrn_reflns_av_sigmaI/netI 0.0500
_diffrn_reflns_limit_h_max 10
_diffrn_reflns_limit_h_min -10
_diffrn_reflns_limit_k_max 35
_diffrn_reflns_limit_k_min -38
_diffrn_reflns_limit_l_max 11
_diffrn_reflns_limit_l_min -13
_diffrn_reflns_number 7615
_diffrn_reflns_theta_full 26.00
_diffrn_reflns_theta_max 26.00
_diffrn_reflns_theta_min 1.28
_diffrn_standards_decay_% none
_diffrn_standards_interval_count none
_diffrn_standards_interval_time none
_diffrn_standards_number none
_exptl_absorpt_coefficient_mu 0.750
_exptl_absorpt_correction_T_max 0.854
_exptl_absorpt_correction_T_min 0.806
_exptl_absorpt_correction_type empirical
_exptl_absorpt_process_details SADABS
_exptl_crystal_colour green
_exptl_crystal_density_diffrn 1.463
_exptl_crystal_density_method 'not measured'
_exptl_crystal_description block
_exptl_crystal_F_000 1280
_exptl_crystal_size_max 0.28
_exptl_crystal_size_mid 0.24
_exptl_crystal_size_min 0.22
_refine_diff_density_max 0.381
_refine_diff_density_min -0.296
_refine_diff_density_rms 0.110
_refine_ls_abs_structure_details 'Flack H D (1983), Acta Cryst. A39, 876-881'
_refine_ls_abs_structure_Flack 0.75(2)
_refine_ls_extinction_method none
_refine_ls_goodness_of_fit_ref 1.063
_refine_ls_hydrogen_treatment mixed
_refine_ls_matrix_type full
_refine_ls_number_parameters 374
_refine_ls_number_reflns 4460
_refine_ls_number_restraints 2
_refine_ls_restrained_S_all 1.063
_refine_ls_R_factor_all 0.0605
_refine_ls_R_factor_gt 0.0505
_refine_ls_shift/su_max 0.001
_refine_ls_shift/su_mean 0.000
_refine_ls_structure_factor_coef Fsqd
_refine_ls_weighting_details 'calc w=1/[\s^2^(Fo^2^)+(0.0921P)^2^+0.8037P] where P=(Fo^2^+2Fc^2^)/3'
_refine_ls_weighting_scheme calc
_refine_ls_wR_factor_gt 0.1347
_refine_ls_wR_factor_ref 0.1442
_reflns_number_gt 3875
_reflns_number_total 4460
_reflns_threshold_expression >2sigma(I)
_cod_data_source_file c3ce41623b.txt
_cod_data_source_block cncnc4
_cod_depositor_comments
;
The following automatic conversions were performed:

'_chemical_melting_point' value 'not measured' was changed to '?' -
the value is undefined or not given.

Automatic conversion script
Id: cif_fix_values 1891 2012-01-12 08:04:46Z andrius 
;
_cod_original_sg_symbol_H-M Cc
_cod_database_code 7211243

loop_
_symmetry_equiv_pos_as_xyz
'x, y, z'
'x, -y, z+1/2'
'x+1/2, y+1/2, z'
'x+1/2, -y+1/2, z+1/2'

loop_
_atom_site_label
_atom_site_type_symbol
_atom_site_fract_x
_atom_site_fract_y
_atom_site_fract_z
_atom_site_U_iso_or_equiv
_atom_site_adp_type
_atom_site_occupancy
_atom_site_symmetry_multiplicity
_atom_site_calc_flag
_atom_site_refinement_flags
Ni1 Ni 0.33293(7) 0.419229(17) 0.50212(6) 0.03836(18) Uani 1 1 d .
O6 O -0.2945(4) -0.03150(11) 0.3683(3) 0.0415(8) Uani 1 1 d .
O5 O -0.1909(4) -0.02257(11) 0.5833(3) 0.0443(8) Uani 1 1 d .
O1 O 0.2604(5) 0.36577(13) 0.3754(4) 0.0555(10) Uani 1 1 d .
O2 O 0.1049(5) 0.39014(12) 0.4792(4) 0.0499(9) Uani 1 1 d .
N2 N 0.7013(5) 0.46375(15) 0.3717(5) 0.0491(11) Uani 1 1 d .
N1 N 0.5410(5) 0.43618(16) 0.4673(4) 0.0470(10) Uani 1 1 d .
O3 O -0.3797(8) 0.16643(13) 0.4265(5) 0.0842(17) Uani 1 1 d .
C16 C -0.3043(6) 0.06149(16) 0.5608(5) 0.0413(11) Uani 1 1 d .
H16 H -0.2814 0.0485 0.6430 0.050 Uiso 1 1 calc R
N4 N 0.5976(6) 0.38480(15) 0.8869(4) 0.0486(11) Uani 1 1 d .
C20 C -0.2645(5) -0.00780(15) 0.4681(5) 0.0358(10) Uani 1 1 d .
C15 C -0.3335(8) 0.10415(17) 0.5486(6) 0.0518(14) Uani 1 1 d .
H15 H -0.3317 0.1200 0.6219 0.062 Uiso 1 1 calc R
N3 N 0.4459(6) 0.38949(14) 0.6759(4) 0.0446(10) Uani 1 1 d .
C1 C 0.1260(8) 0.36492(16) 0.3954(5) 0.0485(13) Uani 1 1 d .
C2 C -0.0086(9) 0.33615(18) 0.3187(6) 0.0599(16) Uani 1 1 d .
C23 C 0.5470(6) 0.45985(17) 0.3686(5) 0.0452(12) Uani 1 1 d .
H23 H 0.4565 0.4723 0.3051 0.054 Uiso 1 1 calc R
C14 C -0.3651(8) 0.12317(16) 0.4285(6) 0.0499(13) Uani 1 1 d .
C17 C -0.3088(5) 0.03767(15) 0.4519(5) 0.0358(10) Uani 1 1 d .
C19 C -0.3746(7) 0.10013(17) 0.3152(5) 0.0461(12) Uani 1 1 d .
H19 H -0.4007 0.1133 0.2330 0.055 Uiso 1 1 calc R
C25 C 0.8047(7) 0.4534(2) 0.1878(6) 0.0565(15) Uani 1 1 d .
H25A H 0.8645 0.4682 0.1407 0.068 Uiso 1 1 calc R
H25B H 0.8776 0.4328 0.2455 0.068 Uiso 1 1 calc R
C9 C -0.3873(8) 0.21341(19) 0.2572(6) 0.0588(15) Uani 1 1 d .
H9 H -0.2745 0.2161 0.2959 0.071 Uiso 1 1 calc R
C28 C 0.4388(8) 0.34897(19) 0.7174(6) 0.0561(15) Uani 1 1 d .
H28 H 0.3800 0.3270 0.6647 0.067 Uiso 1 1 calc R
C24 C 0.7537(8) 0.4847(2) 0.2721(7) 0.0602(16) Uani 1 1 d .
H24A H 0.8447 0.5032 0.3169 0.072 Uiso 1 1 calc R
H24B H 0.6648 0.5018 0.2149 0.072 Uiso 1 1 calc R
C18 C -0.3444(6) 0.05737(16) 0.3284(5) 0.0410(11) Uani 1 1 d .
H18 H -0.3477 0.0415 0.2547 0.049 Uiso 1 1 calc R
O4 O -0.3989(10) 0.2629(2) 0.0849(5) 0.119(3) Uani 1 1 d .
C26 C 0.6610(8) 0.4308(2) 0.0880(6) 0.0578(15) Uani 1 1 d .
H26A H 0.5927 0.4510 0.0248 0.069 Uiso 1 1 calc R
H26B H 0.5958 0.4177 0.1337 0.069 Uiso 1 1 calc R
C10 C -0.4692(9) 0.18614(17) 0.3089(6) 0.0556(15) Uani 1 1 d .
C21 C 0.6995(8) 0.4250(2) 0.5350(6) 0.0629(18) Uani 1 1 d .
H21 H 0.7335 0.4079 0.6103 0.076 Uiso 1 1 calc R
C3 C -0.1521(10) 0.3367(2) 0.3406(7) 0.075(2) Uani 1 1 d .
H3 H -0.1629 0.3543 0.4063 0.089 Uiso 1 1 calc R
C7 C 0.0080(11) 0.3099(2) 0.2196(7) 0.074(2) Uani 1 1 d .
H7 H 0.1057 0.3089 0.2040 0.089 Uiso 1 1 calc R
C27 C 0.7205(8) 0.3971(2) 0.0138(6) 0.0616(16) Uani 1 1 d .
H27A H 0.8159 0.4076 -0.0019 0.074 Uiso 1 1 calc R
H27B H 0.7535 0.3723 0.0699 0.074 Uiso 1 1 calc R
C8 C -0.4748(11) 0.23730(19) 0.1456(7) 0.071(2) Uani 1 1 d .
C5 C -0.2656(13) 0.2858(3) 0.1689(7) 0.091(3) Uani 1 1 d .
C22 C 0.7988(6) 0.4416(2) 0.4795(7) 0.0653(18) Uani 1 1 d .
H22 H 0.9117 0.4388 0.5082 0.078 Uiso 1 1 calc R
C11 C -0.6297(11) 0.1815(3) 0.2537(9) 0.080(2) Uani 1 1 d .
H11 H -0.6826 0.1624 0.2903 0.096 Uiso 1 1 calc R
C12 C -0.7171(10) 0.2038(3) 0.1457(10) 0.090(2) Uani 1 1 d .
H12 H -0.8294 0.1998 0.1078 0.108 Uiso 1 1 calc R
C6 C -0.1239(14) 0.2851(2) 0.1451(8) 0.092(3) Uani 1 1 d .
H6 H -0.1147 0.2679 0.0781 0.111 Uiso 1 1 calc R
C13 C -0.6423(11) 0.2328(2) 0.0905(8) 0.087(3) Uani 1 1 d .
H13 H -0.7034 0.2489 0.0176 0.105 Uiso 1 1 calc R
C29 C 0.5312(9) 0.3463(2) 0.8474(7) 0.0691(19) Uani 1 1 d .
H29 H 0.5467 0.3224 0.9005 0.083 Uiso 1 1 calc R
C4 C -0.2841(12) 0.3115(3) 0.2661(8) 0.088(3) Uani 1 1 d .
H4 H -0.3818 0.3120 0.2818 0.106 Uiso 1 1 calc R
C30 C 0.5392(9) 0.40936(19) 0.7804(6) 0.0548(14) Uani 1 1 d .
H30 H 0.5629 0.4380 0.7808 0.066 Uiso 1 1 calc R
O1W O 0.4194(13) 0.2869(3) 0.4039(11) 0.170(4) Uiso 1 1 d .

loop_
_atom_site_aniso_label
_atom_site_aniso_U_11
_atom_site_aniso_U_22
_atom_site_aniso_U_33
_atom_site_aniso_U_23
_atom_site_aniso_U_13
_atom_site_aniso_U_12
Ni1 0.0461(3) 0.0395(3) 0.0292(3) 0.0011(3) 0.0132(2) 0.0075(3)
O6 0.050(2) 0.0405(18) 0.0310(19) -0.0029(15) 0.0103(15) 0.0064(15)
O5 0.056(2) 0.0451(19) 0.0306(19) 0.0017(15) 0.0135(17) 0.0098(16)
O1 0.069(3) 0.050(2) 0.048(3) -0.0025(18) 0.022(2) 0.0076(19)
O2 0.058(2) 0.046(2) 0.044(2) -0.0053(17) 0.0174(18) -0.0008(16)
N2 0.039(2) 0.067(3) 0.042(3) -0.008(2) 0.014(2) 0.005(2)
N1 0.045(2) 0.059(3) 0.037(3) 0.004(2) 0.015(2) 0.012(2)
O3 0.153(5) 0.034(2) 0.046(3) -0.0019(19) 0.011(3) 0.000(3)
C16 0.050(3) 0.044(3) 0.032(3) 0.000(2) 0.016(2) -0.002(2)
N4 0.054(3) 0.056(3) 0.032(2) 0.003(2) 0.011(2) 0.012(2)
C20 0.033(2) 0.041(2) 0.032(3) 0.003(2) 0.010(2) 0.0033(18)
C15 0.077(4) 0.042(3) 0.038(3) -0.008(2) 0.022(3) 0.003(3)
N3 0.054(3) 0.045(3) 0.035(2) 0.004(2) 0.018(2) 0.007(2)
C1 0.072(4) 0.038(3) 0.031(3) 0.006(2) 0.013(3) 0.002(2)
C2 0.093(5) 0.043(3) 0.039(3) 0.005(2) 0.017(3) -0.012(3)
C23 0.039(3) 0.056(3) 0.039(3) 0.002(2) 0.011(2) 0.005(2)
C14 0.070(4) 0.035(3) 0.042(3) 0.001(2) 0.016(3) -0.005(2)
C17 0.034(2) 0.042(3) 0.031(3) 0.002(2) 0.0112(19) 0.0001(19)
C19 0.064(3) 0.043(3) 0.032(3) 0.003(2) 0.018(2) -0.008(2)
C25 0.056(3) 0.075(4) 0.048(3) -0.006(3) 0.028(3) -0.003(3)
C9 0.070(4) 0.056(3) 0.042(3) -0.007(3) 0.010(3) -0.007(3)
C28 0.060(4) 0.054(3) 0.047(4) 0.010(3) 0.011(3) -0.002(3)
C24 0.059(4) 0.074(4) 0.055(4) -0.008(3) 0.029(3) -0.011(3)
C18 0.053(3) 0.039(3) 0.032(3) -0.002(2) 0.016(2) -0.003(2)
O4 0.179(6) 0.113(5) 0.042(3) 0.006(3) 0.011(3) -0.089(5)
C26 0.050(3) 0.079(4) 0.043(3) -0.006(3) 0.015(3) 0.011(3)
C10 0.088(5) 0.036(3) 0.043(3) 0.001(2) 0.023(3) 0.003(3)
C21 0.057(4) 0.094(5) 0.039(3) 0.015(3) 0.018(3) 0.034(3)
C3 0.110(6) 0.068(4) 0.051(4) -0.007(3) 0.036(4) -0.042(4)
C7 0.121(6) 0.044(3) 0.054(4) -0.004(3) 0.027(4) -0.009(3)
C27 0.060(4) 0.080(4) 0.036(3) 0.001(3) 0.007(3) 0.015(3)
C8 0.115(6) 0.044(3) 0.040(4) -0.001(3) 0.012(4) -0.022(3)
C5 0.133(8) 0.082(5) 0.043(4) 0.007(3) 0.012(4) -0.063(5)
C22 0.032(4) 0.104(5) 0.054(4) -0.003(4) 0.008(3) 0.018(3)
C11 0.084(5) 0.082(5) 0.071(5) 0.002(4) 0.023(4) -0.026(4)
C12 0.067(5) 0.087(6) 0.103(7) 0.001(5) 0.016(5) -0.007(4)
C6 0.155(9) 0.053(4) 0.049(4) -0.006(3) 0.014(5) -0.031(5)
C13 0.109(6) 0.052(4) 0.058(4) 0.001(3) -0.022(4) 0.015(4)
C29 0.084(5) 0.057(4) 0.054(4) 0.020(3) 0.010(3) -0.002(3)
C4 0.114(7) 0.095(6) 0.050(5) 0.007(4) 0.023(5) -0.048(5)
C30 0.075(4) 0.045(3) 0.040(3) 0.010(2) 0.015(3) 0.003(3)

loop_
_atom_type_symbol
_atom_type_description
_atom_type_scat_dispersion_real
_atom_type_scat_dispersion_imag
_atom_type_scat_source
C C 0.0033 0.0016 'International Tables Vol C Tables 4.2.6.8 and 6.1.1.4'
H H 0.0000 0.0000 'International Tables Vol C Tables 4.2.6.8 and 6.1.1.4'
N N 0.0061 0.0033 'International Tables Vol C Tables 4.2.6.8 and 6.1.1.4'
O O 0.0106 0.0060 'International Tables Vol C Tables 4.2.6.8 and 6.1.1.4'
Ni Ni 0.3393 1.1124 'International Tables Vol C Tables 4.2.6.8 and 6.1.1.4'

loop_
_geom_angle_atom_site_label_1
_geom_angle_atom_site_label_2
_geom_angle_atom_site_label_3
_geom_angle
_geom_angle_site_symmetry_1
_geom_angle_site_symmetry_3
N3 Ni1 N1 96.72(18) . .
N3 Ni1 O5 96.60(16) . 3
N1 Ni1 O5 94.20(17) . 3
N3 Ni1 O1 99.11(19) . .
N1 Ni1 O1 99.96(18) . .
O5 Ni1 O1 157.40(15) 3 .
N3 Ni1 O2 92.04(17) . .
N1 Ni1 O2 160.93(16) . .
O5 Ni1 O2 101.61(15) 3 .
O1 Ni1 O2 61.80(15) . .
N3 Ni1 O6 158.45(15) . 3
N1 Ni1 O6 88.32(16) . 3
O5 Ni1 O6 62.05(13) 3 3
O1 Ni1 O6 100.63(16) . 3
O2 Ni1 O6 89.71(15) . 3
N3 Ni1 C20 127.72(17) . 3
N1 Ni1 C20 90.61(17) . 3
O5 Ni1 C20 31.13(14) 3 3
O1 Ni1 C20 130.46(17) . 3
O2 Ni1 C20 97.39(15) . 3
O6 Ni1 C20 30.94(14) 3 3
N3 Ni1 C1 98.18(18) . .
N1 Ni1 C1 130.5(2) . .
O5 Ni1 C1 130.25(18) 3 .
O1 Ni1 C1 30.99(18) . .
O2 Ni1 C1 30.90(17) . .
O6 Ni1 C1 94.31(16) 3 .
C20 Ni1 C1 115.50(17) 3 .
C20 O6 Ni1 87.8(3) . 3_445
C20 O5 Ni1 90.5(3) . 3_445
C1 O1 Ni1 89.5(3) . .
C1 O2 Ni1 89.2(4) . .
C23 N2 C22 107.0(5) . .
C23 N2 C24 126.7(5) . .
C22 N2 C24 126.1(5) . .
C23 N1 C21 104.7(5) . .
C23 N1 Ni1 126.0(4) . .
C21 N1 Ni1 129.3(4) . .
C14 O3 C10 119.0(5) . .
C15 C16 C17 120.5(5) . .
C15 C16 H16 119.7 . .
C17 C16 H16 119.7 . .
C30 N4 C29 105.5(5) . .
C30 N4 C27 125.5(5) . 1_556
C29 N4 C27 128.8(5) . 1_556
O6 C20 O5 119.6(4) . .
O6 C20 C17 120.8(4) . .
O5 C20 C17 119.6(4) . .
O6 C20 Ni1 61.3(2) . 3_445
O5 C20 Ni1 58.4(2) . 3_445
C17 C20 Ni1 175.1(3) . 3_445
C14 C15 C16 119.6(5) . .
C14 C15 H15 120.2 . .
C16 C15 H15 120.2 . .
C30 N3 C28 105.1(5) . .
C30 N3 Ni1 121.9(4) . .
C28 N3 Ni1 132.7(4) . .
O2 C1 O1 119.1(5) . .
O2 C1 C2 119.6(6) . .
O1 C1 C2 121.2(5) . .
O2 C1 Ni1 59.9(3) . .
O1 C1 Ni1 59.5(3) . .
C2 C1 Ni1 173.0(4) . .
C3 C2 C7 119.5(7) . .
C3 C2 C1 119.7(6) . .
C7 C2 C1 120.7(7) . .
N1 C23 N2 111.2(5) . .
N1 C23 H23 124.4 . .
N2 C23 H23 124.4 . .
C15 C14 O3 116.2(5) . .
C15 C14 C19 121.7(5) . .
O3 C14 C19 122.1(5) . .
C16 C17 C18 119.4(5) . .
C16 C17 C20 120.1(4) . .
C18 C17 C20 120.3(4) . .
C18 C19 C14 118.3(5) . .
C18 C19 H19 120.8 . .
C14 C19 H19 120.8 . .
C26 C25 C24 112.7(5) . .
C26 C25 H25A 109.1 . .
C24 C25 H25A 109.1 . .
C26 C25 H25B 109.1 . .
C24 C25 H25B 109.1 . .
H25A C25 H25B 107.8 . .
C10 C9 C8 119.2(7) . .
C10 C9 H9 120.4 . .
C8 C9 H9 120.4 . .
C29 C28 N3 108.5(6) . .
C29 C28 H28 125.8 . .
N3 C28 H28 125.8 . .
N2 C24 C25 112.2(5) . .
N2 C24 H24A 109.2 . .
C25 C24 H24A 109.2 . .
N2 C24 H24B 109.2 . .
C25 C24 H24B 109.2 . .
H24A C24 H24B 107.9 . .
C19 C18 C17 120.4(4) . .
C19 C18 H18 119.8 . .
C17 C18 H18 119.8 . .
C8 O4 C5 116.1(6) . .
C25 C26 C27 110.4(5) . .
C25 C26 H26A 109.6 . .
C27 C26 H26A 109.6 . .
C25 C26 H26B 109.6 . .
C27 C26 H26B 109.6 . .
H26A C26 H26B 108.1 . .
C11 C10 C9 121.2(7) . .
C11 C10 O3 121.7(7) . .
C9 C10 O3 116.9(6) . .
C22 C21 N1 111.2(6) . .
C22 C21 H21 124.4 . .
N1 C21 H21 124.4 . .
C2 C3 C4 121.3(8) . .
C2 C3 H3 119.3 . .
C4 C3 H3 119.3 . .
C6 C7 C2 119.0(9) . .
C6 C7 H7 120.5 . .
C2 C7 H7 120.5 . .
N4 C27 C26 113.5(5) 1_554 .
N4 C27 H27A 108.9 1_554 .
C26 C27 H27A 108.9 . .
N4 C27 H27B 108.9 1_554 .
C26 C27 H27B 108.9 . .
H27A C27 H27B 107.7 . .
O4 C8 C13 119.0(7) . .
O4 C8 C9 121.7(8) . .
C13 C8 C9 119.2(7) . .
C6 C5 C4 121.0(7) . .
C6 C5 O4 118.7(9) . .
C4 C5 O4 120.0(11) . .
C21 C22 N2 106.0(5) . .
C21 C22 H22 127.0 . .
N2 C22 H22 127.0 . .
C10 C11 C12 121.0(8) . .
C10 C11 H11 119.5 . .
C12 C11 H11 119.5 . .
C11 C12 C13 120.8(8) . .
C11 C12 H12 119.6 . .
C13 C12 H12 119.6 . .
C5 C6 C7 120.8(8) . .
C5 C6 H6 119.6 . .
C7 C6 H6 119.6 . .
C12 C13 C8 118.7(7) . .
C12 C13 H13 120.7 . .
C8 C13 H13 120.7 . .
C28 C29 N4 107.6(5) . .
C28 C29 H29 126.2 . .
N4 C29 H29 126.2 . .
C5 C4 C3 118.4(9) . .
C5 C4 H4 120.8 . .
C3 C4 H4 120.8 . .
N3 C30 N4 113.3(5) . .
N3 C30 H30 123.4 . .
N4 C30 H30 123.4 . .

loop_
_geom_bond_atom_site_label_1
_geom_bond_atom_site_label_2
_geom_bond_distance
_geom_bond_site_symmetry_2
Ni1 N3 2.011(4) .
Ni1 N1 2.060(5) .
Ni1 O5 2.083(3) 3
Ni1 O1 2.125(4) .
Ni1 O2 2.134(4) .
Ni1 O6 2.148(3) 3
Ni1 C20 2.447(5) 3
Ni1 C1 2.467(6) .
O6 C20 1.259(6) .
O6 Ni1 2.148(3) 3_445
O5 C20 1.265(6) .
O5 Ni1 2.083(3) 3_445
O1 C1 1.270(7) .
O2 C1 1.267(7) .
N2 C23 1.347(7) .
N2 C22 1.364(8) .
N2 C24 1.466(8) .
N1 C23 1.316(7) .
N1 C21 1.366(8) .
O3 C14 1.377(7) .
O3 C10 1.378(8) .
C16 C15 1.374(8) .
C16 C17 1.383(7) .
C16 H16 0.9300 .
N4 C30 1.329(7) .
N4 C29 1.352(8) .
N4 C27 1.458(7) 1_556
C20 C17 1.487(7) .
C20 Ni1 2.447(5) 3_445
C15 C14 1.362(8) .
C15 H15 0.9300 .
N3 C30 1.294(8) .
N3 C28 1.369(7) .
C1 C2 1.487(8) .
C2 C3 1.360(11) .
C2 C7 1.400(10) .
C23 H23 0.9300 .
C14 C19 1.397(8) .
C17 C18 1.399(7) .
C19 C18 1.379(8) .
C19 H19 0.9300 .
C25 C26 1.512(9) .
C25 C24 1.514(8) .
C25 H25A 0.9700 .
C25 H25B 0.9700 .
C9 C10 1.362(9) .
C9 C8 1.395(9) .
C9 H9 0.9300 .
C28 C29 1.347(9) .
C28 H28 0.9300 .
C24 H24A 0.9700 .
C24 H24B 0.9700 .
C18 H18 0.9300 .
O4 C8 1.355(9) .
O4 C5 1.399(9) .
C26 C27 1.534(9) .
C26 H26A 0.9700 .
C26 H26B 0.9700 .
C10 C11 1.326(11) .
C21 C22 1.328(10) .
C21 H21 0.9300 .
C3 C4 1.400(10) .
C3 H3 0.9300 .
C7 C6 1.390(11) .
C7 H7 0.9300 .
C27 N4 1.458(7) 1_554
C27 H27A 0.9700 .
C27 H27B 0.9700 .
C8 C13 1.381(12) .
C5 C6 1.355(14) .
C5 C4 1.379(14) .
C22 H22 0.9300 .
C11 C12 1.343(12) .
C11 H11 0.9300 .
C12 C13 1.380(12) .
C12 H12 0.9300 .
C6 H6 0.9300 .
C13 H13 0.9300 .
C29 H29 0.9300 .
C4 H4 0.9300 .
C30 H30 0.9300 .

loop_
_geom_torsion_atom_site_label_1
_geom_torsion_atom_site_label_2
_geom_torsion_atom_site_label_3
_geom_torsion_atom_site_label_4
_geom_torsion
_geom_torsion_site_symmetry_1
_geom_torsion_site_symmetry_4
N3 Ni1 O1 C1 90.7(3) . .
N1 Ni1 O1 C1 -170.7(3) . .
O5 Ni1 O1 C1 -42.8(6) 3 .
O2 Ni1 O1 C1 3.3(3) . .
O6 Ni1 O1 C1 -80.6(3) 3 .
C20 Ni1 O1 C1 -71.3(4) 3 .
N3 Ni1 O2 C1 -102.6(3) . .
N1 Ni1 O2 C1 14.9(7) . .
O5 Ni1 O2 C1 160.3(3) 3 .
O1 Ni1 O2 C1 -3.3(3) . .
O6 Ni1 O2 C1 98.9(3) 3 .
C20 Ni1 O2 C1 129.0(3) 3 .
N3 Ni1 N1 C23 -174.9(5) . .
O5 Ni1 N1 C23 -77.8(5) 3 .
O1 Ni1 N1 C23 84.5(5) . .
O2 Ni1 N1 C23 68.3(8) . .
O6 Ni1 N1 C23 -16.0(5) 3 .
C20 Ni1 N1 C23 -46.8(5) 3 .
C1 Ni1 N1 C23 78.3(5) . .
N3 Ni1 N1 C21 7.5(6) . .
O5 Ni1 N1 C21 104.6(5) 3 .
O1 Ni1 N1 C21 -93.0(5) . .
O2 Ni1 N1 C21 -109.3(6) . .
O6 Ni1 N1 C21 166.5(5) 3 .
C20 Ni1 N1 C21 135.6(5) 3 .
C1 Ni1 N1 C21 -99.3(5) . .
Ni1 O6 C20 O5 -2.8(4) 3_445 .
Ni1 O6 C20 C17 174.9(4) 3_445 .
Ni1 O5 C20 O6 2.9(4) 3_445 .
Ni1 O5 C20 C17 -174.8(4) 3_445 .
C17 C16 C15 C14 -0.8(8) . .
N1 Ni1 N3 C30 65.0(5) . .
O5 Ni1 N3 C30 -30.1(5) 3 .
O1 Ni1 N3 C30 166.2(5) . .
O2 Ni1 N3 C30 -132.0(5) . .
O6 Ni1 N3 C30 -37.6(8) 3 .
C20 Ni1 N3 C30 -31.0(6) 3 .
C1 Ni1 N3 C30 -162.4(5) . .
N1 Ni1 N3 C28 -120.6(5) . .
O5 Ni1 N3 C28 144.4(5) 3 .
O1 Ni1 N3 C28 -19.3(6) . .
O2 Ni1 N3 C28 42.4(5) . .
O6 Ni1 N3 C28 136.8(5) 3 .
C20 Ni1 N3 C28 143.4(5) 3 .
C1 Ni1 N3 C28 12.0(6) . .
Ni1 O2 C1 O1 5.6(5) . .
Ni1 O2 C1 C2 -172.0(4) . .
Ni1 O1 C1 O2 -5.7(5) . .
Ni1 O1 C1 C2 171.9(5) . .
N3 Ni1 C1 O2 80.2(3) . .
N1 Ni1 C1 O2 -173.7(3) . .
O5 Ni1 C1 O2 -25.7(4) 3 .
O1 Ni1 C1 O2 174.3(5) . .
O6 Ni1 C1 O2 -82.2(3) 3 .
C20 Ni1 C1 O2 -58.7(3) 3 .
N3 Ni1 C1 O1 -94.1(3) . .
N1 Ni1 C1 O1 12.0(4) . .
O5 Ni1 C1 O1 160.0(3) 3 .
O2 Ni1 C1 O1 -174.3(5) . .
O6 Ni1 C1 O1 103.5(3) 3 .
C20 Ni1 C1 O1 127.0(3) 3 .
N3 Ni1 C1 C2 168(4) . .
N1 Ni1 C1 C2 -86(4) . .
O5 Ni1 C1 C2 62(4) 3 .
O1 Ni1 C1 C2 -98(4) . .
O2 Ni1 C1 C2 88(4) . .
O6 Ni1 C1 C2 5(4) 3 .
C20 Ni1 C1 C2 29(4) 3 .
O2 C1 C2 C3 -1.0(9) . .
O1 C1 C2 C3 -178.5(6) . .
Ni1 C1 C2 C3 -85(4) . .
O2 C1 C2 C7 176.0(5) . .
O1 C1 C2 C7 -1.6(9) . .
Ni1 C1 C2 C7 92(4) . .
C21 N1 C23 N2 0.2(6) . .
Ni1 N1 C23 N2 -177.9(4) . .
C22 N2 C23 N1 -0.7(7) . .
C24 N2 C23 N1 174.5(5) . .
C16 C15 C14 O3 -174.8(5) . .
C16 C15 C14 C19 2.4(9) . .
C10 O3 C14 C15 -155.6(6) . .
C10 O3 C14 C19 27.2(10) . .
C15 C16 C17 C18 -0.4(7) . .
C15 C16 C17 C20 175.3(5) . .
O6 C20 C17 C16 167.7(5) . .
O5 C20 C17 C16 -14.7(7) . .
Ni1 C20 C17 C16 -79(4) 3_445 .
O6 C20 C17 C18 -16.7(7) . .
O5 C20 C17 C18 160.9(5) . .
Ni1 C20 C17 C18 97(4) 3_445 .
C15 C14 C19 C18 -2.7(9) . .
O3 C14 C19 C18 174.4(6) . .
C30 N3 C28 C29 -0.5(7) . .
Ni1 N3 C28 C29 -175.6(5) . .
C23 N2 C24 C25 -106.3(7) . .
C22 N2 C24 C25 68.1(8) . .
C26 C25 C24 N2 73.7(7) . .
C14 C19 C18 C17 1.4(8) . .
C16 C17 C18 C19 0.1(7) . .
C20 C17 C18 C19 -175.6(4) . .
C24 C25 C26 C27 -175.2(5) . .
C8 C9 C10 C11 1.1(10) . .
C8 C9 C10 O3 -173.7(6) . .
C14 O3 C10 C11 67.8(9) . .
C14 O3 C10 C9 -117.4(7) . .
C23 N1 C21 C22 0.4(8) . .
Ni1 N1 C21 C22 178.4(5) . .
C7 C2 C3 C4 0.1(11) . .
C1 C2 C3 C4 177.1(6) . .
C3 C2 C7 C6 0.5(10) . .
C1 C2 C7 C6 -176.5(6) . .
C25 C26 C27 N4 -158.9(6) . 1_554
C5 O4 C8 C13 143.7(9) . .
C5 O4 C8 C9 -40.5(12) . .
C10 C9 C8 O4 -175.6(7) . .
C10 C9 C8 C13 0.2(10) . .
C8 O4 C5 C6 130.5(9) . .
C8 O4 C5 C4 -55.2(12) . .
N1 C21 C22 N2 -0.8(8) . .
C23 N2 C22 C21 0.9(7) . .
C24 N2 C22 C21 -174.4(6) . .
C9 C10 C11 C12 -0.7(12) . .
O3 C10 C11 C12 173.9(8) . .
C10 C11 C12 C13 -1.0(14) . .
C4 C5 C6 C7 1.1(13) . .
O4 C5 C6 C7 175.2(7) . .
C2 C7 C6 C5 -1.1(11) . .
C11 C12 C13 C8 2.2(14) . .
O4 C8 C13 C12 174.1(8) . .
C9 C8 C13 C12 -1.8(12) . .
N3 C28 C29 N4 -0.8(8) . .
C30 N4 C29 C28 1.7(8) . .
C27 N4 C29 C28 -172.5(6) 1_556 .
C6 C5 C4 C3 -0.4(13) . .
O4 C5 C4 C3 -174.5(7) . .
C2 C3 C4 C5 -0.2(12) . .
C28 N3 C30 N4 1.7(7) . .
Ni1 N3 C30 N4 177.4(4) . .
C29 N4 C30 N3 -2.1(8) . .
C27 N4 C30 N3 172.3(5) 1_556 .
